data_1520290
loop_
_publ_author_name
'Martin, Lee'
'Horton, Peter N.'
'Hursthouse, Michael B.'

_publ_section_title
;
 C30H26Cl4FeOS24
;
_journal_name_full 'Crystal Structure Report Archive'
_journal_page_first 1235
_journal_year 2009
_chemical_formula_sum 'C30 H26 Cl4 Fe O S24'
_chemical_formula_weight 1369.60
_space_group_IT_number 2
_symmetry_cell_setting triclinic
_symmetry_space_group_name_Hall '-P 1'
_symmetry_space_group_name_H-M 'P -1'
_atom_sites_solution_hydrogens geom
_atom_sites_solution_primary direct
_atom_sites_solution_secondary difmap
_cell_angle_alpha 96.9670(10)
_cell_angle_beta 93.664(2)
_cell_angle_gamma 90.307(2)
_cell_formula_units_Z 2
_cell_length_a 8.8505(2)
_cell_length_b 16.2148(5)
_cell_length_c 16.5501(4)
_cell_measurement_reflns_used 10349
_cell_measurement_temperature 120(2)
_cell_measurement_theta_max 27.485
_cell_measurement_theta_min 2.910
_cell_volume 2352.53(11)
_computing_cell_refinement 'DENZO (Otwinowski & Minor, 1997) & COLLECT (Hooft, R.W.W., 1998)'
_computing_data_collection 'COLLECT (Hooft, R.W.W., 1998)'
_computing_data_reduction 'DENZO (Otwinowski & Minor, 1997) & COLLECT (Hooft, R.W.W., 1998)'
_computing_molecular_graphics 'ORTEP3 for Windows (Farrugia, 1997)'
_computing_publication_material 'WinGX (Farrugia, 1999)'
_computing_structure_refinement 'SHELXL-97 (Sheldrick, 2008)'
_computing_structure_solution 'SHELXS-97 (Sheldrick, 2008)'
_diffrn_ambient_temperature 120(2)
_diffrn_measured_fraction_theta_full 0.990
_diffrn_measured_fraction_theta_max 0.990
_diffrn_measurement_device_type 'Bruker-Nonius APEX II CCD camera on \k-goniostat'
_diffrn_measurement_method '\f & \w scans'
_diffrn_radiation_monochromator '10cm confocal mirrors'
_diffrn_radiation_source 'Bruker-Nonius FR591 rotating anode'
_diffrn_radiation_type MoK\a
_diffrn_radiation_wavelength 0.71073
_diffrn_reflns_av_R_equivalents 0.0000
_diffrn_reflns_av_sigmaI/netI 0.0603
_diffrn_reflns_limit_h_max 11
_diffrn_reflns_limit_h_min -11
_diffrn_reflns_limit_k_max 20
_diffrn_reflns_limit_k_min -20
_diffrn_reflns_limit_l_max 21
_diffrn_reflns_limit_l_min 0
_diffrn_reflns_number 10656
_diffrn_reflns_theta_full 27.46
_diffrn_reflns_theta_max 27.46
_diffrn_reflns_theta_min 3.05
_exptl_absorpt_coefficient_mu 1.646
_exptl_absorpt_correction_T_max 0.9837
_exptl_absorpt_correction_T_min 0.8527
_exptl_absorpt_correction_type multi-scan
_exptl_absorpt_process_details 'SADABS 2007/2 (Sheldrick, G.M., 2007)'
_exptl_crystal_colour 'Dark Orange'
_exptl_crystal_density_diffrn 1.933
_exptl_crystal_density_method 'not measured'
_exptl_crystal_description Sheet
_exptl_crystal_F_000 1384
_exptl_crystal_size_max 0.10
_exptl_crystal_size_mid 0.08
_exptl_crystal_size_min 0.01
_refine_diff_density_max 1.600
_refine_diff_density_min -0.827
_refine_diff_density_rms 0.199
_refine_ls_extinction_method none
_refine_ls_goodness_of_fit_ref 1.201
_refine_ls_hydrogen_treatment mixed
_refine_ls_matrix_type full
_refine_ls_number_parameters 548
_refine_ls_number_reflns 10656
_refine_ls_number_restraints 3
_refine_ls_restrained_S_all 1.201
_refine_ls_R_factor_all 0.1107
_refine_ls_R_factor_gt 0.0814
_refine_ls_shift/su_max 0.000
_refine_ls_shift/su_mean 0.000
_refine_ls_structure_factor_coef Fsqd
_refine_ls_weighting_details 'calc w=1/[\s^2^(Fo^2^)+(0.0091P)^2^+22.9673P] where P=(Fo^2^+2Fc^2^)/3'
_refine_ls_weighting_scheme calc
_refine_ls_wR_factor_gt 0.1399
_refine_ls_wR_factor_ref 0.1627
_reflns_number_gt 8378
_reflns_number_total 10656
_reflns_threshold_expression >2sigma(I)
_cod_data_source_file eCrystal-1235.cif
_cod_data_source_block 2009src1136
_cod_depositor_comments
;
Citation :
Martin, Lee and Horton, Peter N. and Hursthouse, Michael B. (2009) 
University of Southampton, Crystal Structure Report Archive. 
(doi:10.5258/ecrystals/1235)

More at:
http://ecrystals.chem.soton.ac.uk/1235/
;
_cod_original_sg_symbol_H-M P-1
_cod_database_code 1520290

loop_
_symmetry_equiv_pos_as_xyz
'x, y, z'
'-x, -y, -z'

loop_
_atom_site_label
_atom_site_type_symbol
_atom_site_fract_x
_atom_site_fract_y
_atom_site_fract_z
_atom_site_U_iso_or_equiv
_atom_site_adp_type
_atom_site_occupancy
_atom_site_symmetry_multiplicity
_atom_site_calc_flag
_atom_site_refinement_flags
_atom_site_disorder_assembly
_atom_site_disorder_group
C1 C 0.6430(8) 0.9324(4) 0.4626(4) 0.0155(15) Uani 1 1 d . . .
H1A H 0.5537 0.9485 0.4292 0.019 Uiso 1 1 calc R . .
H1B H 0.6729 0.9806 0.5032 0.019 Uiso 1 1 calc R . .
C2 C 0.7712(8) 0.9123(5) 0.4082(4) 0.0163(15) Uani 1 1 d . . .
H2A H 0.8548 0.8883 0.4401 0.020 Uiso 1 1 calc R . .
H2B H 0.8094 0.9646 0.3911 0.020 Uiso 1 1 calc R . .
C3 C 0.6315(8) 0.7614(4) 0.3609(4) 0.0120(13) Uani 1 1 d . . .
C4 C 0.5793(7) 0.7646(4) 0.4360(4) 0.0118(14) Uani 1 1 d . . .
C5 C 0.5090(8) 0.6169(4) 0.3642(4) 0.0130(14) Uani 1 1 d . . .
C6 C 0.4471(8) 0.5394(4) 0.3440(4) 0.0134(14) Uani 1 1 d . . .
C7 C 0.3057(8) 0.3996(4) 0.3443(4) 0.0138(14) Uani 1 1 d . . .
C8 C 0.3641(8) 0.3959(4) 0.2694(4) 0.0156(15) Uani 1 1 d . . .
C9 C 0.2023(8) 0.2521(5) 0.2218(4) 0.0179(15) Uani 1 1 d . . .
H9A H 0.1044 0.2798 0.2123 0.021 Uiso 1 1 calc R . .
H9B H 0.1988 0.1980 0.1869 0.021 Uiso 1 1 calc R . .
C10 C 0.2197(9) 0.2367(5) 0.3096(5) 0.0231(17) Uani 1 1 d . . .
H10A H 0.3217 0.2139 0.3201 0.028 Uiso 1 1 calc R . .
H10B H 0.1446 0.1937 0.3184 0.028 Uiso 1 1 calc R . .
S1 S 0.5907(2) 0.84612(11) 0.51571(11) 0.0169(4) Uani 1 1 d . . .
S2 S 0.7206(2) 0.84042(11) 0.31787(11) 0.0149(4) Uani 1 1 d . . .
S3 S 0.6064(2) 0.66825(11) 0.29684(11) 0.0143(4) Uani 1 1 d . . .
S4 S 0.4930(2) 0.67322(11) 0.45919(10) 0.0136(3) Uani 1 1 d . . .
S5 S 0.3453(2) 0.49046(11) 0.41110(11) 0.0148(4) Uani 1 1 d . . .
S6 S 0.4661(2) 0.48247(11) 0.24958(11) 0.0144(4) Uani 1 1 d . . .
S7 S 0.3508(2) 0.31480(12) 0.19131(11) 0.0199(4) Uani 1 1 d . . .
S8 S 0.1967(2) 0.32583(12) 0.38274(12) 0.0207(4) Uani 1 1 d . . .
C11 C 0.5110(9) 0.8958(5) 0.0401(5) 0.0215(17) Uani 1 1 d . . .
H11A H 0.5713 0.9433 0.0268 0.026 Uiso 1 1 calc R . .
H11B H 0.4027 0.9084 0.0293 0.026 Uiso 1 1 calc R . .
C12 C 0.5397(9) 0.8879(5) 0.1304(5) 0.0201(16) Uani 1 1 d . . .
H12A H 0.5288 0.9433 0.1618 0.024 Uiso 1 1 calc R . .
H12B H 0.6455 0.8703 0.1403 0.024 Uiso 1 1 calc R . .
C13 C 0.4091(8) 0.7322(4) 0.0908(4) 0.0129(14) Uani 1 1 d . . .
C14 C 0.4631(8) 0.7271(4) 0.0147(4) 0.0128(14) Uani 1 1 d . . .
C15 C 0.3314(7) 0.5850(4) 0.0206(4) 0.0095(13) Uani 1 1 d . . .
C16 C 0.2630(8) 0.5087(4) 0.0013(4) 0.0114(13) Uani 1 1 d . . .
C17 C 0.1701(8) 0.3649(4) -0.0701(4) 0.0119(14) Uani 1 1 d . . .
C18 C 0.1099(8) 0.3729(4) 0.0037(4) 0.0126(14) Uani 1 1 d . . .
C19 C 0.0251(9) 0.2082(5) -0.0214(5) 0.0229(17) Uani 1 1 d . . .
H19A H 0.1290 0.1895 -0.0080 0.028 Uiso 1 1 calc R . .
H19B H -0.0466 0.1647 -0.0099 0.028 Uiso 1 1 calc R . .
C20 C 0.0076(9) 0.2183(5) -0.1116(5) 0.0213(17) Uani 1 1 d . . .
H20A H -0.0920 0.2434 -0.1231 0.026 Uiso 1 1 calc R . .
H20B H 0.0074 0.1625 -0.1435 0.026 Uiso 1 1 calc R . .
S11 S 0.5572(2) 0.80415(12) -0.02672(11) 0.0168(4) Uani 1 1 d . . .
S12 S 0.4144(2) 0.81506(11) 0.16844(11) 0.0162(4) Uani 1 1 d . . .
S13 S 0.3209(2) 0.64166(11) 0.11585(11) 0.0137(3) Uani 1 1 d . . .
S14 S 0.4314(2) 0.63283(11) -0.04787(11) 0.0149(4) Uani 1 1 d . . .
S15 S 0.2785(2) 0.44835(11) -0.09245(11) 0.0142(4) Uani 1 1 d . . .
S16 S 0.1559(2) 0.46391(11) 0.06913(11) 0.0146(4) Uani 1 1 d . . .
S17 S -0.0102(2) 0.30405(12) 0.04282(11) 0.0188(4) Uani 1 1 d . . .
S18 S 0.1531(2) 0.28150(12) -0.14690(11) 0.0180(4) Uani 1 1 d . . .
C21 C 0.1431(8) 0.8281(4) 0.3591(4) 0.0158(15) Uani 1 1 d . . .
H21A H 0.2045 0.8750 0.3453 0.019 Uiso 1 1 calc R . .
H21B H 0.0361 0.8381 0.3423 0.019 Uiso 1 1 calc R . .
C22 C 0.1576(8) 0.8270(4) 0.4507(4) 0.0135(14) Uani 1 1 d . . .
H22A H 0.1394 0.8837 0.4776 0.016 Uiso 1 1 calc R . .
H22B H 0.2627 0.8123 0.4668 0.016 Uiso 1 1 calc R . .
C23 C 0.0209(8) 0.6711(4) 0.4116(4) 0.0125(14) Uani 1 1 d . . .
C24 C 0.0842(8) 0.6626(4) 0.3392(4) 0.0138(14) Uani 1 1 d . . .
C25 C -0.0670(8) 0.5256(4) 0.3391(4) 0.0121(14) Uani 1 1 d . . .
C26 C -0.1355(8) 0.4502(4) 0.3193(4) 0.0137(14) Uani 1 1 d . . .
C27 C -0.2124(8) 0.3040(4) 0.2486(4) 0.0149(14) Uani 1 1 d . . .
C28 C -0.2653(8) 0.3091(4) 0.3237(4) 0.0126(14) Uani 1 1 d . . .
C29 C -0.3110(8) 0.1412(5) 0.3021(4) 0.0164(15) Uani 1 1 d . . .
H29A H -0.2016 0.1312 0.3122 0.020 Uiso 1 1 calc R . .
H29B H -0.3672 0.0928 0.3168 0.020 Uiso 1 1 calc R . .
C30 C -0.3444(8) 0.1478(4) 0.2120(4) 0.0165(15) Uani 1 1 d . . .
H30A H -0.4503 0.1659 0.2033 0.020 Uiso 1 1 calc R . .
H30B H -0.3356 0.0920 0.1810 0.020 Uiso 1 1 calc R . .
S21 S 0.2030(2) 0.73334(11) 0.30188(11) 0.0160(4) Uani 1 1 d . . .
S22 S 0.0284(2) 0.75488(11) 0.48834(11) 0.0156(4) Uani 1 1 d . . .
S23 S -0.0903(2) 0.58656(11) 0.43200(11) 0.0146(4) Uani 1 1 d . . .
S24 S 0.0409(2) 0.57199(11) 0.27221(11) 0.0154(4) Uani 1 1 d . . .
S25 S -0.1241(2) 0.39357(11) 0.22385(11) 0.0152(4) Uani 1 1 d . . .
S26 S -0.2351(2) 0.40182(11) 0.38795(11) 0.0154(4) Uani 1 1 d . . .
S27 S -0.3619(2) 0.23233(12) 0.36640(11) 0.0171(4) Uani 1 1 d . . .
S28 S -0.2200(2) 0.21934(11) 0.17156(11) 0.0168(4) Uani 1 1 d . . .
Fe1 Fe 0.13873(10) 0.01937(6) 0.26114(6) 0.00674(19) Uani 1 1 d . . .
Cl1 Cl 0.2144(3) 0.04479(14) 0.13728(12) 0.0317(5) Uani 1 1 d . . .
Cl2 Cl 0.3768(2) -0.00183(12) 0.31002(12) 0.0215(4) Uani 1 1 d . . .
Cl3 Cl -0.0941(2) -0.02681(12) 0.21366(12) 0.0227(4) Uani 1 1 d . . .
Cl4 Cl 0.0567(2) 0.06226(12) 0.38656(11) 0.0201(4) Uani 1 1 d . . .
O1 O 0.8239(8) 0.0521(4) 0.0430(4) 0.0342(15) Uani 1 1 d D . .
H1O H 0.869(11) 0.034(6) 0.085(3) 0.051 Uiso 1 1 d D . .
H2O H 0.836(12) 0.014(5) 0.003(4) 0.051 Uiso 1 1 d D . .

loop_
_atom_site_aniso_label
_atom_site_aniso_U_11
_atom_site_aniso_U_22
_atom_site_aniso_U_33
_atom_site_aniso_U_23
_atom_site_aniso_U_13
_atom_site_aniso_U_12
C1 0.024(4) 0.010(3) 0.012(3) 0.001(3) 0.002(3) -0.001(3)
C2 0.016(4) 0.019(4) 0.013(4) -0.001(3) 0.003(3) -0.007(3)
C3 0.011(3) 0.011(3) 0.013(3) 0.002(3) -0.002(3) -0.001(3)
C4 0.011(3) 0.014(3) 0.011(3) 0.006(3) -0.002(3) -0.008(3)
C5 0.013(3) 0.016(4) 0.008(3) -0.001(3) -0.001(3) 0.004(3)
C6 0.017(3) 0.016(4) 0.008(3) 0.002(3) 0.006(3) 0.001(3)
C7 0.016(3) 0.010(3) 0.016(4) 0.000(3) 0.001(3) -0.002(3)
C8 0.021(4) 0.012(3) 0.015(4) 0.006(3) 0.007(3) -0.002(3)
C9 0.017(4) 0.020(4) 0.016(4) 0.000(3) -0.001(3) -0.006(3)
C10 0.026(4) 0.018(4) 0.026(4) 0.006(3) 0.007(3) 0.000(3)
S1 0.0251(10) 0.0150(9) 0.0101(8) -0.0015(7) 0.0051(7) -0.0062(7)
S2 0.0200(9) 0.0150(9) 0.0098(8) 0.0012(7) 0.0025(7) -0.0039(7)
S3 0.0203(9) 0.0117(8) 0.0110(8) -0.0005(7) 0.0057(7) -0.0030(7)
S4 0.0192(9) 0.0125(8) 0.0092(8) 0.0007(6) 0.0027(7) -0.0034(7)
S5 0.0210(9) 0.0128(8) 0.0108(8) -0.0001(7) 0.0057(7) -0.0050(7)
S6 0.0209(9) 0.0117(8) 0.0107(8) -0.0003(7) 0.0065(7) -0.0036(7)
S7 0.0316(11) 0.0144(9) 0.0130(9) -0.0032(7) 0.0072(8) -0.0053(8)
S8 0.0309(11) 0.0178(9) 0.0139(9) 0.0005(7) 0.0088(8) -0.0103(8)
C11 0.025(4) 0.018(4) 0.023(4) 0.008(3) -0.004(3) 0.001(3)
C12 0.030(4) 0.012(4) 0.018(4) 0.000(3) 0.003(3) -0.005(3)
C13 0.018(4) 0.010(3) 0.009(3) -0.002(3) -0.004(3) -0.001(3)
C14 0.016(3) 0.014(3) 0.007(3) 0.001(3) -0.003(3) -0.001(3)
C15 0.009(3) 0.011(3) 0.008(3) -0.002(3) 0.003(2) 0.001(2)
C16 0.016(3) 0.010(3) 0.009(3) 0.001(3) 0.006(3) 0.002(3)
C17 0.017(3) 0.009(3) 0.010(3) -0.001(3) 0.003(3) 0.002(3)
C18 0.020(4) 0.009(3) 0.010(3) 0.004(3) 0.001(3) 0.000(3)
C19 0.017(4) 0.020(4) 0.033(5) 0.008(3) 0.005(3) -0.005(3)
C20 0.019(4) 0.016(4) 0.027(4) -0.008(3) 0.007(3) 0.001(3)
S11 0.0231(9) 0.0163(9) 0.0114(9) 0.0021(7) 0.0028(7) -0.0064(7)
S12 0.0212(9) 0.0149(9) 0.0119(9) -0.0028(7) 0.0043(7) -0.0069(7)
S13 0.0182(9) 0.0123(8) 0.0108(8) 0.0006(7) 0.0040(7) -0.0016(7)
S14 0.0199(9) 0.0133(8) 0.0116(8) -0.0003(7) 0.0054(7) -0.0027(7)
S15 0.0193(9) 0.0121(8) 0.0116(8) -0.0003(7) 0.0060(7) -0.0019(7)
S16 0.0190(9) 0.0142(9) 0.0104(8) -0.0010(7) 0.0052(7) -0.0030(7)
S17 0.0256(10) 0.0180(9) 0.0129(9) 0.0016(7) 0.0042(7) -0.0073(7)
S18 0.0255(10) 0.0154(9) 0.0119(9) -0.0034(7) 0.0032(7) -0.0034(7)
C21 0.018(4) 0.011(3) 0.019(4) 0.004(3) 0.006(3) 0.002(3)
C22 0.011(3) 0.014(3) 0.016(4) 0.006(3) 0.001(3) 0.001(3)
C23 0.014(3) 0.013(3) 0.011(3) 0.004(3) 0.001(3) -0.004(3)
C24 0.020(4) 0.012(3) 0.009(3) -0.001(3) 0.000(3) 0.001(3)
C25 0.014(3) 0.012(3) 0.009(3) -0.001(3) 0.001(3) 0.003(3)
C26 0.016(3) 0.017(4) 0.009(3) -0.003(3) 0.009(3) 0.002(3)
C27 0.012(3) 0.014(3) 0.019(4) 0.001(3) -0.002(3) 0.000(3)
C28 0.013(3) 0.013(3) 0.013(3) 0.002(3) 0.003(3) -0.002(3)
C29 0.019(4) 0.018(4) 0.013(4) 0.002(3) 0.003(3) -0.005(3)
C30 0.019(4) 0.011(3) 0.018(4) -0.002(3) 0.003(3) -0.006(3)
S21 0.0191(9) 0.0160(9) 0.0137(9) 0.0019(7) 0.0061(7) -0.0041(7)
S22 0.0238(9) 0.0130(9) 0.0098(8) -0.0009(7) 0.0044(7) -0.0043(7)
S23 0.0207(9) 0.0122(8) 0.0114(8) -0.0003(7) 0.0076(7) -0.0042(7)
S24 0.0223(9) 0.0142(9) 0.0099(8) -0.0003(7) 0.0058(7) -0.0027(7)
S25 0.0222(9) 0.0120(8) 0.0118(9) -0.0001(7) 0.0069(7) -0.0008(7)
S26 0.0214(9) 0.0137(8) 0.0114(8) 0.0005(7) 0.0061(7) -0.0029(7)
S27 0.0238(10) 0.0171(9) 0.0106(8) 0.0002(7) 0.0062(7) -0.0067(7)
S28 0.0236(9) 0.0149(9) 0.0112(9) -0.0031(7) 0.0042(7) -0.0054(7)
Fe1 0.0097(4) 0.0059(4) 0.0043(4) -0.0002(3) -0.0007(3) 0.0001(3)
Cl1 0.0477(13) 0.0300(11) 0.0183(10) 0.0033(8) 0.0073(9) 0.0049(10)
Cl2 0.0177(9) 0.0262(10) 0.0200(9) 0.0011(8) -0.0008(7) -0.0011(7)
Cl3 0.0206(9) 0.0202(9) 0.0251(10) -0.0038(8) -0.0035(7) -0.0001(7)
Cl4 0.0200(9) 0.0243(10) 0.0151(9) -0.0015(7) 0.0015(7) -0.0037(7)
O1 0.042(4) 0.034(4) 0.025(3) 0.001(3) -0.003(3) 0.007(3)

loop_
_atom_type_symbol
_atom_type_description
_atom_type_scat_dispersion_real
_atom_type_scat_dispersion_imag
_atom_type_scat_source
C C 0.0033 0.0016 'International Tables Vol C Tables 4.2.6.8 and 6.1.1.4'
H H 0.0000 0.0000 'International Tables Vol C Tables 4.2.6.8 and 6.1.1.4'
O O 0.0106 0.0060 'International Tables Vol C Tables 4.2.6.8 and 6.1.1.4'
S S 0.1246 0.1234 'International Tables Vol C Tables 4.2.6.8 and 6.1.1.4'
Fe Fe 0.3463 0.8444 'International Tables Vol C Tables 4.2.6.8 and 6.1.1.4'
Cl Cl 0.1484 0.1585 'International Tables Vol C Tables 4.2.6.8 and 6.1.1.4'

loop_
_geom_angle_atom_site_label_1
_geom_angle_atom_site_label_2
_geom_angle_atom_site_label_3
_geom_angle
_geom_angle_site_symmetry_1
_geom_angle_site_symmetry_3
C2 C1 S1 112.8(5) . .
C2 C1 H1A 109.0 . .
S1 C1 H1A 109.0 . .
C2 C1 H1B 109.0 . .
S1 C1 H1B 109.0 . .
H1A C1 H1B 107.8 . .
C1 C2 S2 114.3(5) . .
C1 C2 H2A 108.7 . .
S2 C2 H2A 108.7 . .
C1 C2 H2B 108.7 . .
S2 C2 H2B 108.7 . .
H2A C2 H2B 107.6 . .
C4 C3 S3 117.2(5) . .
C4 C3 S2 128.1(5) . .
S3 C3 S2 114.7(4) . .
C3 C4 S1 129.1(5) . .
C3 C4 S4 116.1(5) . .
S1 C4 S4 114.8(4) . .
C6 C5 S4 122.3(5) . .
C6 C5 S3 123.2(5) . .
S4 C5 S3 114.5(4) . .
C5 C6 S5 122.5(5) . .
C5 C6 S6 122.2(5) . .
S5 C6 S6 115.3(4) . .
C8 C7 S8 128.7(6) . .
C8 C7 S5 116.3(5) . .
S8 C7 S5 115.0(4) . .
C7 C8 S7 127.9(6) . .
C7 C8 S6 116.9(6) . .
S7 C8 S6 115.2(4) . .
C10 C9 S7 114.0(5) . .
C10 C9 H9A 108.7 . .
S7 C9 H9A 108.7 . .
C10 C9 H9B 108.7 . .
S7 C9 H9B 108.7 . .
H9A C9 H9B 107.6 . .
C9 C10 S8 115.4(6) . .
C9 C10 H10A 108.4 . .
S8 C10 H10A 108.4 . .
C9 C10 H10B 108.4 . .
S8 C10 H10B 108.4 . .
H10A C10 H10B 107.5 . .
C4 S1 C1 101.2(3) . .
C3 S2 C2 100.7(3) . .
C5 S3 C3 96.0(3) . .
C5 S4 C4 96.0(3) . .
C6 S5 C7 95.7(3) . .
C6 S6 C8 95.8(3) . .
C8 S7 C9 102.0(3) . .
C7 S8 C10 101.3(4) . .
C12 C11 S11 114.2(5) . .
C12 C11 H11A 108.7 . .
S11 C11 H11A 108.7 . .
C12 C11 H11B 108.7 . .
S11 C11 H11B 108.7 . .
H11A C11 H11B 107.6 . .
C11 C12 S12 114.2(5) . .
C11 C12 H12A 108.7 . .
S12 C12 H12A 108.7 . .
C11 C12 H12B 108.7 . .
S12 C12 H12B 108.7 . .
H12A C12 H12B 107.6 . .
C14 C13 S12 129.9(6) . .
C14 C13 S13 116.1(5) . .
S12 C13 S13 114.0(4) . .
C13 C14 S11 127.0(5) . .
C13 C14 S14 116.5(5) . .
S11 C14 S14 116.6(4) . .
C16 C15 S13 121.8(5) . .
C16 C15 S14 123.0(5) . .
S13 C15 S14 115.2(4) . .
C15 C16 S16 122.3(5) . .
C15 C16 S15 122.8(5) . .
S16 C16 S15 114.9(4) . .
C18 C17 S18 128.4(6) . .
C18 C17 S15 116.8(5) . .
S18 C17 S15 114.8(4) . .
C17 C18 S17 128.4(6) . .
C17 C18 S16 116.8(5) . .
S17 C18 S16 114.8(4) . .
C20 C19 S17 112.2(5) . .
C20 C19 H19A 109.2 . .
S17 C19 H19A 109.2 . .
C20 C19 H19B 109.2 . .
S17 C19 H19B 109.2 . .
H19A C19 H19B 107.9 . .
C19 C20 S18 114.8(5) . .
C19 C20 H20A 108.6 . .
S18 C20 H20A 108.6 . .
C19 C20 H20B 108.6 . .
S18 C20 H20B 108.6 . .
H20A C20 H20B 107.5 . .
C14 S11 C11 101.7(4) . .
C13 S12 C12 101.9(3) . .
C15 S13 C13 95.7(3) . .
C15 S14 C14 96.2(3) . .
C17 S15 C16 95.7(3) . .
C16 S16 C18 95.7(3) . .
C18 S17 C19 101.0(3) . .
C17 S18 C20 102.2(3) . .
C22 C21 S21 113.8(5) . .
C22 C21 H21A 108.8 . .
S21 C21 H21A 108.8 . .
C22 C21 H21B 108.8 . .
S21 C21 H21B 108.8 . .
H21A C21 H21B 107.7 . .
C21 C22 S22 114.5(5) . .
C21 C22 H22A 108.6 . .
S22 C22 H22A 108.6 . .
C21 C22 H22B 108.6 . .
S22 C22 H22B 108.6 . .
H22A C22 H22B 107.6 . .
C24 C23 S22 129.6(6) . .
C24 C23 S23 116.1(5) . .
S22 C23 S23 114.2(4) . .
C23 C24 S21 127.4(6) . .
C23 C24 S24 117.7(6) . .
S21 C24 S24 114.9(4) . .
C26 C25 S24 123.0(5) . .
C26 C25 S23 122.2(5) . .
S24 C25 S23 114.7(4) . .
C25 C26 S26 122.8(5) . .
C25 C26 S25 121.9(5) . .
S26 C26 S25 115.2(4) . .
C28 C27 S25 116.2(5) . .
C28 C27 S28 128.8(6) . .
S25 C27 S28 115.0(4) . .
C27 C28 S26 117.8(5) . .
C27 C28 S27 127.7(6) . .
S26 C28 S27 114.5(4) . .
C30 C29 S27 113.0(5) . .
C30 C29 H29A 109.0 . .
S27 C29 H29A 109.0 . .
C30 C29 H29B 109.0 . .
S27 C29 H29B 109.0 . .
H29A C29 H29B 107.8 . .
C29 C30 S28 113.8(5) . .
C29 C30 H30A 108.8 . .
S28 C30 H30A 108.8 . .
C29 C30 H30B 108.8 . .
S28 C30 H30B 108.8 . .
H30A C30 H30B 107.7 . .
C24 S21 C21 99.4(3) . .
C23 S22 C22 102.7(3) . .
C25 S23 C23 95.9(3) . .
C25 S24 C24 95.5(3) . .
C26 S25 C27 95.5(3) . .
C26 S26 C28 95.0(3) . .
C28 S27 C29 100.8(3) . .
C27 S28 C30 101.8(3) . .
Cl3 Fe1 Cl2 151.79(8) . .
Cl3 Fe1 Cl4 91.78(7) . .
Cl2 Fe1 Cl4 93.62(7) . .
Cl3 Fe1 Cl1 95.08(9) . .
Cl2 Fe1 Cl1 93.10(8) . .
Cl4 Fe1 Cl1 151.87(9) . .
H1O O1 H2O 105(5) . .

loop_
_geom_bond_atom_site_label_1
_geom_bond_atom_site_label_2
_geom_bond_distance
_geom_bond_site_symmetry_2
C1 C2 1.506(10) .
C1 S1 1.813(7) .
C1 H1A 0.9900 .
C1 H1B 0.9900 .
C2 S2 1.810(7) .
C2 H2A 0.9900 .
C2 H2B 0.9900 .
C3 C4 1.350(10) .
C3 S3 1.742(7) .
C3 S2 1.747(7) .
C4 S1 1.748(7) .
C4 S4 1.757(7) .
C5 C6 1.363(10) .
C5 S4 1.734(7) .
C5 S3 1.738(7) .
C6 S5 1.734(7) .
C6 S6 1.735(7) .
C7 C8 1.368(10) .
C7 S8 1.737(7) .
C7 S5 1.751(7) .
C8 S7 1.726(8) .
C8 S6 1.741(7) .
C9 C10 1.503(10) .
C9 S7 1.792(7) .
C9 H9A 0.9900 .
C9 H9B 0.9900 .
C10 S8 1.790(8) .
C10 H10A 0.9900 .
C10 H10B 0.9900 .
C11 C12 1.522(10) .
C11 S11 1.806(8) .
C11 H11A 0.9900 .
C11 H11B 0.9900 .
C12 S12 1.810(8) .
C12 H12A 0.9900 .
C12 H12B 0.9900 .
C13 C14 1.370(10) .
C13 S12 1.740(7) .
C13 S13 1.765(7) .
C14 S11 1.730(7) .
C14 S14 1.749(7) .
C15 C16 1.368(9) .
C15 S13 1.733(7) .
C15 S14 1.733(7) .
C16 S16 1.736(7) .
C16 S15 1.745(7) .
C17 C18 1.355(9) .
C17 S18 1.739(7) .
C17 S15 1.744(7) .
C18 S17 1.745(7) .
C18 S16 1.751(7) .
C19 C20 1.519(11) .
C19 S17 1.814(8) .
C19 H19A 0.9900 .
C19 H19B 0.9900 .
C20 S18 1.810(8) .
C20 H20A 0.9900 .
C20 H20B 0.9900 .
C21 C22 1.515(10) .
C21 S21 1.806(7) .
C21 H21A 0.9900 .
C21 H21B 0.9900 .
C22 S22 1.821(7) .
C22 H22A 0.9900 .
C22 H22B 0.9900 .
C23 C24 1.348(10) .
C23 S22 1.742(7) .
C23 S23 1.760(7) .
C24 S21 1.745(7) .
C24 S24 1.754(7) .
C25 C26 1.355(10) .
C25 S24 1.741(7) .
C25 S23 1.749(7) .
C26 S26 1.738(7) .
C26 S25 1.738(7) .
C27 C28 1.349(10) .
C27 S25 1.750(7) .
C27 S28 1.755(7) .
C28 S26 1.742(7) .
C28 S27 1.749(7) .
C29 C30 1.519(10) .
C29 S27 1.791(7) .
C29 H29A 0.9900 .
C29 H29B 0.9900 .
C30 S28 1.810(7) .
C30 H30A 0.9900 .
C30 H30B 0.9900 .
Fe1 Cl3 2.249(2) .
Fe1 Cl2 2.252(2) .
Fe1 Cl4 2.273(2) .
Fe1 Cl1 2.280(2) .
O1 H1O 0.86(2) .
O1 H2O 0.86(2) .
